data_2017769
loop_
_publ_author_name
'Al-Ktaifani, Mahmoud'
'Rukiah, Mwaffak'

_publ_section_title
;
 Powder X-ray studies of <i>meso</i>-hexamethyl propylene amine oxime
 (<i>meso</i>-HMPAO) in two different phases
;
_journal_coeditor_code SQ3256
_journal_issue 9
_journal_name_full 'Acta Crystallographica, Section C'
_journal_page_first o479
_journal_page_last o483
_journal_paper_doi 10.1107/S0108270110032014
_journal_volume 66
_journal_year 2010
_chemical_formula_iupac 'C13 H28 N4 O2'
_chemical_formula_moiety 'C13 H28 N4 O2'
_chemical_formula_sum 'C13 H28 N4 O2'
_chemical_formula_weight 272.39
_chemical_name_common
;
meso-hexamethyl propylene amine oxime (meso-HMPAO)
;
_chemical_name_systematic
;
<i>meso</i>-3,3'-[2,2-dimethylpropane-1,3-diylbis(azanediyl)]dibutan-2-one
dioxime
;
_space_group_IT_number 14
_symmetry_cell_setting monoclinic
_symmetry_space_group_name_Hall '-P 2yn'
_symmetry_space_group_name_H-M 'P 1 21/n 1'
_cell_angle_alpha 90.0
_cell_angle_beta 94.7097(13)
_cell_angle_gamma 90.0
_cell_formula_units_Z 4
_cell_length_a 16.4453(4)
_cell_length_b 15.9587(3)
_cell_length_c 6.20073(11)
_cell_measurement_temperature 298
_cell_volume 1621.86(6)
_computing_cell_refinement 'GSAS (Larson & Von Dreele, 2004)'
_computing_data_collection 'WINXPOW (Stoe & Cie, 1999)'
_computing_data_reduction 'WINXPOW (Stoe & Cie, 1999)'
_computing_molecular_graphics 'ORTEP-3 (Farrugia, 1997)'
_computing_publication_material 'publCIF (Westrip, 2010)'
_computing_structure_refinement 'GSAS (Larson & Von Dreele, 2004)'
_computing_structure_solution 'FOX (Favre-Nicolin & \<Cern\'y, 2002)'
_diffrn_ambient_temperature 298
_diffrn_measurement_device_type 'Stoe STADI P'
_diffrn_radiation_monochromator 'Ge 111'
_diffrn_radiation_type 'Cu K\a~1~'
_diffrn_radiation_wavelength 1.5406
_exptl_absorpt_coefficient_mu 0.613
_exptl_absorpt_correction_T_max 0.89354
_exptl_absorpt_correction_T_min 0.89289
_exptl_absorpt_process_details
;
GSAS absorption/surface roughness correction (Larson & Von Dreele,
2004):
function number 4. Flat plate in transmission mode, absorption correction
Term (= MU.r/wave) = 0.0434000
Correction is not refined
;
_exptl_crystal_density_diffrn 1.116
_exptl_crystal_F_000 600
_pd_calc_method 'Rietveld refinement'
_pd_char_colour white
_pd_char_particle_morphology 'fine powder (visual estimate)'
_pd_instr_dist_mono/spec 230
_pd_instr_dist_spec/detc 220
_pd_instr_dist_src/mono 260
_pd_meas_2theta_range_inc 0.01
_pd_meas_2theta_range_max 69.99
_pd_meas_2theta_range_min 6.0
_pd_meas_scan_method step
_pd_phase_name 'HMPAO Meso Beta'
_pd_prep_pressure 101.3
_pd_prep_temperature 298
_pd_proc_2theta_range_inc 0.01
_pd_proc_2theta_range_max 69.95945
_pd_proc_2theta_range_min 5.96945
_pd_proc_info_datetime 2010-06-22T20:12:20
_pd_proc_ls_background_function
;
GSAS background function number 1 with 20 terms.
Shifted Chebyshev function of 1st kind
      1:    1694.08     2:   -1888.90     3:    780.704     4:   -143.263
      5:   -45.4949     6:    51.0746     7:    7.48171     8:   -51.4972
      9:    12.7024    10:    17.5629    11:   -17.3374    12:    2.64363
     13:    3.91414    14:   -2.81271    15:    4.80400    16:    5.62048
     17:   -5.95626    18:    1.07944    19:    1.90253    20:   -5.42175
;
_pd_proc_ls_peak_cutoff 0.00100
_pd_proc_ls_profile_function
;
CW Profile function number 4 with 21 terms
Pseudovoigt profile coefficients as parameterized in Thompson <i>et al.</i>
(1987).
Asymmetry correction of (Finger <i>et al.</i>, 1994)
Microstrain broadening by (Stephens, 1999).
Peak tails are ignored where the intensity is below 0.0010 times the peak
Aniso. broadening axis   0.0   0.0   1.0
Stephens, P. W. (1999). <i>J. Appl. Cryst.</i> <b>32</b>, 281--289.
Thompson, P., Cox, D. E. & Hastings, J. B. (1987). <i>J. Appl.
Cryst.</i>
<b>20</b>, 79--83.
;
_pd_proc_ls_prof_R_factor 0.0203
_pd_proc_ls_prof_wR_expected 0.0235
_pd_proc_ls_prof_wR_factor 0.0271
_pd_spec_mounting 'drifted powder between two Mylar foils'
_pd_spec_mount_mode transmission
_pd_spec_shape flat_sheet
_pd_spec_size_axial 7
_pd_spec_size_equat 7
_refine_diff_density_max 0.110
_refine_diff_density_min -0.107
_refine_ls_goodness_of_fit_all 1.16
_refine_ls_hydrogen_treatment constr
_refine_ls_matrix_type full
_refine_ls_number_parameters 160
_refine_ls_number_restraints 104
_refine_ls_shift/su_max 0.02
_refine_ls_shift/su_mean 0.00
_reflns_number_total 699
_cod_data_source_file sq3256.cif
_cod_data_source_block Ibeta
_cod_original_cell_volume 1621.86(7)
_cod_original_sg_symbol_Hall '-p 2yn'
_cod_original_sg_symbol_H-M 'P 21/n'
_cod_database_code 2017769

loop_
_symmetry_equiv_pos_site_id
_symmetry_equiv_pos_as_xyz
1 +x,+y,+z
2 -x+1/2,+y+1/2,-z+1/2
-1 -x,-y,-z
-2 +x+1/2,-y+1/2,+z+1/2

loop_
_atom_site_type_symbol
_atom_site_label
_atom_site_fract_x
_atom_site_fract_y
_atom_site_fract_z
_atom_site_U_iso_or_equiv
_atom_site_thermal_displace_type
_atom_site_occupancy
C C1 0.2621(3) 0.2472(3) 0.0673(7) 0.034(2) Uiso 1.0
C C2 0.3255(2) 0.2898(2) 0.2283(5) 0.034(2) Uiso 1.0
C C3 0.2973(2) 0.1715(2) -0.0442(6) 0.034(2) Uiso 1.0
C C4 0.2023(2) 0.2112(2) 0.2237(6) 0.034(2) Uiso 1.0
C C5 0.2295(2) 0.3101(2) -0.1064(6) 0.034(2) Uiso 1.0
N N1 0.1251(3) 0.1791(3) 0.1229(8) 0.026(2) Uiso 1.0
N N2 0.1826(3) 0.3768(3) -0.0125(8) 0.026(2) Uiso 1.0
C C6 0.0647(3) 0.1662(3) 0.2803(7) 0.034(2) Uiso 1.0
C C7 0.1689(3) 0.4465(3) -0.1642(7) 0.034(2) Uiso 1.0
C C8 -0.0163(2) 0.1410(2) 0.1551(5) 0.034(2) Uiso 1.0
C C9 0.1334(2) 0.5255(2) -0.0695(6) 0.034(2) Uiso 1.0
C C10 0.0887(5) 0.0963(3) 0.4438(11) 0.034(2) Uiso 1.0
C C11 0.1093(4) 0.4093(6) -0.3413(11) 0.034(2) Uiso 1.0
C C12 0.1049(2) 0.0075(2) 0.3684(6) 0.034(2) Uiso 1.0
C C13 0.0217(2) 0.3839(2) -0.3036(6) 0.034(2) Uiso 1.0
N N3 0.0934(6) 0.1332(5) 0.6256(10) 0.026(2) Uiso 1.0
N N4 0.1271(5) 0.4075(6) -0.5395(11) 0.026(2) Uiso 1.0
O O1 0.1129(5) 0.0690(3) 0.7776(8) 0.041(3) Uiso 1.0
O O2 0.0659(3) 0.3877(5) -0.7017(9) 0.041(3) Uiso 1.0
H H2A 0.30562 0.34456 0.26736 0.05 Uiso 1.0
H H2B 0.33426 0.25565 0.35766 0.05 Uiso 1.0
H H2C 0.37643 0.29607 0.16202 0.05 Uiso 1.0
H H3A 0.2533 0.14006 -0.12066 0.05 Uiso 1.0
H H3B 0.32584 0.13569 0.06336 0.05 Uiso 1.0
H H3C 0.33488 0.19049 -0.14639 0.05 Uiso 1.0
H H4A 0.19005 0.25553 0.32522 0.05 Uiso 1.0
H H4B 0.23006 0.16554 0.30608 0.05 Uiso 1.0
H H5A 0.27567 0.33483 -0.17413 0.05 Uiso 1.0
H H5B 0.19427 0.28058 -0.21664 0.05 Uiso 1.0
H H6A 0.05703 0.21916 0.35931 0.05 Uiso 1.0
H H7A 0.22082 0.46073 -0.22594 0.05 Uiso 1.0
H H8A -0.00644 0.12663 0.00722 0.05 Uiso 1.0
H H8B -0.05444 0.18748 0.15434 0.05 Uiso 1.0
H H8C -0.03912 0.09292 0.22474 0.05 Uiso 1.0
H H9A 0.08214 0.51207 -0.0104 0.05 Uiso 1.0
H H9B 0.12415 0.56722 -0.18263 0.05 Uiso 1.0
H H9C 0.17152 0.54739 0.04432 0.05 Uiso 1.0
H H12A 0.16304 -0.00028 0.36057 0.05 Uiso 1.0
H H12B 0.07677 -0.00156 0.22685 0.05 Uiso 1.0
H H12C 0.08509 -0.03215 0.4703 0.05 Uiso 1.0
H H13A -0.01637 0.42011 -0.38727 0.05 Uiso 1.0
H H13B 0.01354 0.38947 -0.15118 0.05 Uiso 1.0
H H13C 0.01267 0.32614 -0.34844 0.05 Uiso 1.0
H H1N 0.10579 0.21374 0.02342 0.05 Uiso 1.0
H H2N 0.2088 0.39476 0.10631 0.05 Uiso 1.0
H H1O 0.12593 0.08985 0.89653 0.05 Uiso 1.0
H H2O 0.08686 0.37166 -0.80967 0.05 Uiso 1.0

loop_
_atom_type_symbol
_atom_type_scat_dispersion_real
_atom_type_scat_dispersion_imag
_atom_type_scat_source
C 0.000 0.000 International_Tables_Vol_C
N 0.000 0.000 International_Tables_Vol_C
O 0.000 0.000 International_Tables_Vol_C
H 0.000 0.000 International_Tables_Vol_C

loop_
_geom_angle_atom_site_label_1
_geom_angle_atom_site_label_2
_geom_angle_atom_site_label_3
_geom_angle_site_symmetry_1
_geom_angle_site_symmetry_2
_geom_angle_site_symmetry_3
_geom_angle
_geom_angle_publ_flag
C2 C1 C3 1_555 . 1_555 112.4(3) n
C2 C1 C4 1_555 . 1_555 100.9(3) n
C2 C1 C5 1_555 . 1_555 110.2(3) n
C3 C1 C4 1_555 . 1_555 105.9(3) n
C3 C1 C5 1_555 . 1_555 108.8(3) n
C4 C1 C5 1_555 . 1_555 118.6(4) n
C1 C2 H2A 1_555 . 1_555 109.60 n
C1 C2 H2B 1_555 . 1_555 109.55 n
C1 C2 H2C 1_555 . 1_555 109.45 n
H2A C2 H2B 1_555 . 1_555 109.26 n
H2A C2 H2C 1_555 . 1_555 109.48 n
H2B C2 H2C 1_555 . 1_555 109.49 n
C1 C3 H3A 1_555 . 1_555 109.53 n
C1 C3 H3B 1_555 . 1_555 109.51 n
C1 C3 H3C 1_555 . 1_555 109.43 n
H3A C3 H3B 1_555 . 1_555 109.37 n
H3A C3 H3C 1_555 . 1_555 109.39 n
H3B C3 H3C 1_555 . 1_555 109.59 n
C1 C4 N1 1_555 . 1_555 115.9(4) n
C1 C4 H4A 1_555 . 1_555 108.09 n
C1 C4 H4B 1_555 . 1_555 108.07 n
N1 C4 H4A 1_555 . 1_555 108.10 n
N1 C4 H4B 1_555 . 1_555 108.20 n
H4A C4 H4B 1_555 . 1_555 108.30 n
C1 C5 N2 1_555 . 1_555 111.2(4) n
C1 C5 H5A 1_555 . 1_555 109.00 n
C1 C5 H5B 1_555 . 1_555 109.12 n
N2 C5 H5A 1_555 . 1_555 109.30 n
N2 C5 H5B 1_555 . 1_555 109.02 n
H5A C5 H5B 1_555 . 1_555 109.30 n
C4 N1 C6 1_555 . 1_555 112.2(4) n
C4 N1 H1N 1_555 . 1_555 109.50 n
C6 N1 H1N 1_555 . 1_555 109.60 n
C5 N2 C7 1_555 . 1_555 110.8(4) n
C5 N2 H2N 1_555 . 1_555 109.60 n
C7 N2 H2N 1_555 . 1_555 109.50 n
N1 C6 C8 1_555 . 1_555 107.9(3) n
N1 C6 C10 1_555 . 1_555 112.9(5) y
N1 C6 H6A 1_555 . 1_555 109.30 n
C8 C6 C10 1_555 . 1_555 108.0(4) n
C8 C6 H6A 1_555 . 1_555 109.50 n
C10 C6 H6A 1_555 . 1_555 109.30 n
N2 C7 C9 1_555 . 1_555 115.1(4) n
N2 C7 C11 1_555 . 1_555 102.9(5) y
N2 C7 H7A 1_555 . 1_555 109.30 n
C9 C7 C11 1_555 . 1_555 110.7(5) n
C9 C7 H7A 1_555 . 1_555 109.10 n
C11 C7 H7A 1_555 . 1_555 109.50 n
C6 C8 H8A 1_555 . 1_555 109.53 n
C6 C8 H8B 1_555 . 1_555 109.59 n
C6 C8 H8C 1_555 . 1_555 109.41 n
H8A C8 H8B 1_555 . 1_555 109.45 n
H8A C8 H8C 1_555 . 1_555 109.47 n
H8B C8 H8C 1_555 . 1_555 109.37 n
C7 C9 H9A 1_555 . 1_555 109.54 n
C7 C9 H9B 1_555 . 1_555 109.36 n
C7 C9 H9C 1_555 . 1_555 109.50 n
H9A C9 H9B 1_555 . 1_555 109.53 n
H9A C9 H9C 1_555 . 1_555 109.51 n
H9B C9 H9C 1_555 . 1_555 109.39 n
C6 C10 C12 1_555 . 1_555 121.0(4) y
C6 C10 N3 1_555 . 1_555 104.0(5) y
C12 C10 N3 1_555 . 1_555 134.9(6) y
C7 C11 C13 1_555 . 1_555 123.2(4) y
C7 C11 N4 1_555 . 1_555 120.7(6) y
C13 C11 N4 1_555 . 1_555 115.5(6) y
C10 C12 H12A 1_555 . 1_555 109.40 n
C10 C12 H12B 1_555 . 1_555 109.50 n
C10 C12 H12C 1_555 . 1_555 109.40 n
H12A C12 H12B 1_555 . 1_555 109.56 n
H12A C12 H12C 1_555 . 1_555 109.55 n
H12B C12 H12C 1_555 . 1_555 109.41 n
C11 C13 H13A 1_555 . 1_555 109.60 n
C11 C13 H13B 1_555 . 1_555 109.41 n
C11 C13 H13C 1_555 . 1_555 109.30 n
H13A C13 H13B 1_555 . 1_555 109.36 n
H13A C13 H13C 1_555 . 1_555 109.56 n
H13B C13 H13C 1_555 . 1_555 109.57 n
C10 N3 O1 1_555 . 1_555 104.5(7) y
C11 N4 O2 1_555 . 1_555 119.0(7) y
N3 O1 H1O 1_555 . 1_555 109.50 n
N4 O2 H2O 1_555 . 1_555 109.30 n

loop_
_geom_bond_atom_site_label_1
_geom_bond_atom_site_label_2
_geom_bond_site_symmetry_1
_geom_bond_site_symmetry_2
_geom_bond_distance
_geom_bond_publ_flag
C1 C2 . 1_555 1.541(5) n
C1 C3 . 1_555 1.529(5) n
C1 C4 . 1_555 1.547(5) n
C1 C5 . 1_555 1.536(5) n
C2 H2A . 1_555 0.9705 n
C2 H2B . 1_555 0.9704 n
C2 H2C . 1_555 0.9683 n
C3 H3A . 1_555 0.9708 n
C3 H3B . 1_555 0.9694 n
C3 H3C . 1_555 0.9697 n
C4 N1 . 1_555 1.462(4) y
C4 H4A . 1_555 0.979 n
C4 H4B . 1_555 0.981 n
C5 N2 . 1_555 1.464(4) y
C5 H5A . 1_555 0.980 n
C5 H5B . 1_555 0.980 n
N1 C6 . 1_555 1.463(5) y
N1 H1N . 1_555 0.869 n
N2 C7 . 1_555 1.462(5) y
N2 H2N . 1_555 0.871 n
C6 C8 . 1_555 1.538(4) n
C6 C10 . 1_555 1.537(5) y
C6 H6A . 1_555 0.990 n
C7 C9 . 1_555 1.527(4) n
C7 C11 . 1_555 1.530(5) y
C7 H7A . 1_555 0.991 n
C8 C6 . 1_555 1.538(4) n
C8 H8A . 1_555 0.9717 n
C8 H8B . 1_555 0.9714 n
C8 H8C . 1_555 0.9713 n
C9 H9A . 1_555 0.9707 n
C9 H9B . 1_555 0.9704 n
C9 H9C . 1_555 0.9698 n
C10 C12 . 1_555 1.522(5) n
C10 N3 . 1_555 1.269(5) y
C11 C13 . 1_555 1.531(5) n
C11 N4 . 1_555 1.287(5) y
C12 H12A . 1_555 0.9696 n
C12 H12B . 1_555 0.9688 n
C12 H12C . 1_555 0.9691 n
C13 H13A . 1_555 0.9704 n
C13 H13B . 1_555 0.9697 n
C13 H13C . 1_555 0.9714 n
N3 O1 . 1_555 1.411(5) y
N4 O2 . 1_555 1.400(5) y
O1 H1O . 1_555 0.821 n
O2 H2O . 1_555 0.819 n

loop_
_geom_hbond_atom_site_label_D
_geom_hbond_atom_site_label_H
_geom_hbond_atom_site_label_A
_geom_hbond_site_symmetry_D
_geom_hbond_site_symmetry_H
_geom_hbond_site_symmetry_A
_geom_hbond_distance_DH
_geom_hbond_distance_HA
_geom_hbond_distance_DA
_geom_hbond_angle_DHA
_geom_hbond_publ_flag
O1 H1O N1 . . 1_556 0.82 2.00 2.764(7) 154 y
O2 H2O N2 . . 1_554 0.82 2.10 2.835(7) 150 y

loop_
_geom_torsion_atom_site_label_1
_geom_torsion_atom_site_label_2
_geom_torsion_atom_site_label_3
_geom_torsion_atom_site_label_4
_geom_torsion_site_symmetry_1
_geom_torsion_site_symmetry_2
_geom_torsion_site_symmetry_3
_geom_torsion_site_symmetry_4
_geom_torsion
_geom_torsion_publ_flag
C6 N1 C4 C1 . . . . -165.5(4) y
C4 N1 C6 C8 . . . . 174.5(3) y
C4 N1 C6 C10 . . . . -66.3(5) n
C5 N2 C7 C11 . . . . 69.5(5) n
C7 N2 C5 C1 . . . . 166.1(4) y
C5 N2 C7 C9 . . . . -170.0(4) y
O1 N3 C10 C12 . . . . -5.3(14) y
O1 N3 C10 C6 . . . . 178.2(6) n
O2 N4 C11 C13 . . . . 3.4(13) y
O2 N4 C11 C7 . . . . -168.2(7) n
C3 C1 C5 N2 . . . . 170.2(3) n
C4 C1 C5 N2 . . . . 49.2(5) n
C2 C1 C5 N2 . . . . -66.3(4) n
C5 C1 C4 N1 . . . . 48.7(5) n
C3 C1 C4 N1 . . . . -73.8(4) n
C2 C1 C4 N1 . . . . 169.0(3) n
N1 C6 C10 C12 . . . . -57.8(7) n
C8 C6 C10 C12 . . . . 61.4(7) y
C8 C6 C10 N3 . . . . -121.5(7) n
N1 C6 C10 N3 . . . . 119.3(7) y
N2 C7 C11 C13 . . . . 66.6(8) n
C9 C7 C11 N4 . . . . 114.2(8) n
C9 C7 C11 C13 . . . . -56.9(8) y
N2 C7 C11 N4 . . . . -122.4(9) y
